data_2225428
loop_
_publ_author_name
'Yin, Qi'
'Gan, Xin'

_publ_section_title
;
 (Triphenylphosphine-\k<i>P</i>)[1,1,1-tris(diphenylphosphinomethyl)ethane-\k^3^<i>P</i>,<i>P</i>',<i>P</i>'']copper(I)
 tetrafluoridoborate
;
_journal_coeditor_code BH2273
_journal_issue 4
_journal_name_full 'Acta Crystallographica Section E'
_journal_page_first m369
_journal_paper_doi 10.1107/S1600536810007312
_journal_volume 66
_journal_year 2010
_chemical_formula_iupac '[Cu (C18 H15 P) (C41 H39 P3)] B F4'
_chemical_formula_moiety 'C59 H54 Cu P4 +, B F4 -'
_chemical_formula_sum 'C59 H54 B Cu F4 P4'
_chemical_formula_weight 1037.25
_chemical_name_systematic
;
(Triphenylphosphine-\k<i>P</i>)[1,1,1-tris(diphenylphosphinomethyl)ethane-
\k^3^<i>P</i>,<i>P</i>',<i>P</i>'']copper(I) tetrafluoridoborate
;
_space_group_IT_number 14
_symmetry_cell_setting monoclinic
_symmetry_space_group_name_Hall '-P 2ybc'
_symmetry_space_group_name_H-M 'P 1 21/c 1'
_atom_sites_solution_hydrogens geom
_atom_sites_solution_primary direct
_atom_sites_solution_secondary difmap
_audit_creation_method SHELXL-97
_cell_angle_alpha 90.00
_cell_angle_beta 91.338(5)
_cell_angle_gamma 90.00
_cell_formula_units_Z 4
_cell_length_a 13.470(4)
_cell_length_b 14.356(4)
_cell_length_c 26.240(7)
_cell_measurement_reflns_used 904
_cell_measurement_temperature 293(2)
_cell_measurement_theta_max 23.06
_cell_measurement_theta_min 2.84
_cell_volume 5073(2)
_computing_cell_refinement 'SAINT (Siemens, 1996)'
_computing_data_collection 'SMART (Siemens, 1996)'
_computing_data_reduction 'SAINT (Siemens, 1996)'
_computing_molecular_graphics 'ORTEP-3 (Farrugia, 1997)'
_computing_publication_material 'SHELXTL (Sheldrick, 2008)'
_computing_structure_refinement 'SHELXL97 (Sheldrick, 2008)'
_computing_structure_solution 'SHELXS97 (Sheldrick, 2008)'
_diffrn_ambient_temperature 298(2)
_diffrn_measured_fraction_theta_full 0.997
_diffrn_measured_fraction_theta_max 0.997
_diffrn_measurement_device_type 'Bruker SMART'
_diffrn_measurement_method '\f and \w scans'
_diffrn_radiation_monochromator graphite
_diffrn_radiation_source 'fine-focus sealed tube'
_diffrn_radiation_type MoK\a
_diffrn_radiation_wavelength 0.71073
_diffrn_reflns_av_R_equivalents 0.0717
_diffrn_reflns_av_sigmaI/netI 0.0943
_diffrn_reflns_limit_h_max 16
_diffrn_reflns_limit_h_min -9
_diffrn_reflns_limit_k_max 18
_diffrn_reflns_limit_k_min -17
_diffrn_reflns_limit_l_max 32
_diffrn_reflns_limit_l_min -29
_diffrn_reflns_number 29232
_diffrn_reflns_theta_full 26.51
_diffrn_reflns_theta_max 26.50
_diffrn_reflns_theta_min 1.55
_exptl_absorpt_coefficient_mu 0.611
_exptl_absorpt_correction_T_max 1.000000
_exptl_absorpt_correction_T_min 0.696190
_exptl_absorpt_correction_type multi-scan
_exptl_absorpt_process_details '(SADABS; Sheldrick, 1996)'
_exptl_crystal_colour white
_exptl_crystal_density_diffrn 1.358
_exptl_crystal_density_method 'not measured'
_exptl_crystal_description block
_exptl_crystal_F_000 2152
_exptl_crystal_size_max 0.20
_exptl_crystal_size_mid 0.16
_exptl_crystal_size_min 0.14
_refine_diff_density_max 0.491
_refine_diff_density_min -0.305
_refine_ls_extinction_method none
_refine_ls_goodness_of_fit_ref 0.977
_refine_ls_hydrogen_treatment constr
_refine_ls_matrix_type full
_refine_ls_number_constraints 0
_refine_ls_number_parameters 660
_refine_ls_number_reflns 10469
_refine_ls_number_restraints 0
_refine_ls_restrained_S_all 0.977
_refine_ls_R_factor_all 0.1276
_refine_ls_R_factor_gt 0.0567
_refine_ls_shift/su_max 0.000
_refine_ls_shift/su_mean 0.000
_refine_ls_structure_factor_coef Fsqd
_refine_ls_weighting_details 'calc w=1/[\s^2^(Fo^2^)+(0.0633P)^2^] where P=(Fo^2^+2Fc^2^)/3'
_refine_ls_weighting_scheme calc
_refine_ls_wR_factor_gt 0.1127
_refine_ls_wR_factor_ref 0.1383
_reflns_number_gt 5826
_reflns_number_total 10469
_reflns_threshold_expression I>2\s(I)
_cod_data_source_file bh2273.cif
_cod_data_source_block I
_cod_original_sg_symbol_H-M 'P 21/c'
_cod_database_code 2225428
_cod_database_fobs_code 2225428

loop_
_symmetry_equiv_pos_as_xyz
'x, y, z'
'-x, y+1/2, -z+1/2'
'-x, -y, -z'
'x, -y-1/2, z-1/2'

loop_
_atom_site_type_symbol
_atom_site_label
_atom_site_fract_x
_atom_site_fract_y
_atom_site_fract_z
_atom_site_U_iso_or_equiv
_atom_site_adp_type
_atom_site_calc_flag
_atom_site_refinement_flags
_atom_site_occupancy
_atom_site_disorder_assembly
_atom_site_disorder_group
Cu Cu1 0.24249(3) 0.75782(3) 0.396487(17) 0.03077(13) Uani d . 1 . .
P P1 0.41107(7) 0.73412(7) 0.41402(4) 0.0339(2) Uani d . 1 . .
P P2 0.25203(7) 0.77281(7) 0.30879(4) 0.0335(2) Uani d . 1 . .
P P3 0.24433(7) 0.91686(6) 0.40649(4) 0.0324(2) Uani d . 1 . .
P P4 0.13205(7) 0.66350(7) 0.43651(4) 0.0338(2) Uani d . 1 . .
C C1 0.4799(3) 0.6276(3) 0.39782(16) 0.0401(10) Uani d . 1 . .
C C2 0.4919(4) 0.6035(3) 0.34792(18) 0.0666(14) Uani d . 1 . .
H H2 0.4660 0.6419 0.3223 0.080 Uiso calc R 1 . .
C C3 0.5416(4) 0.5238(4) 0.3349(2) 0.0859(18) Uani d . 1 . .
H H3 0.5493 0.5088 0.3007 0.103 Uiso calc R 1 . .
C C4 0.5797(4) 0.4666(4) 0.3719(2) 0.0820(17) Uani d . 1 . .
H H4 0.6125 0.4120 0.3631 0.098 Uiso calc R 1 . .
C C5 0.5693(4) 0.4898(3) 0.4216(2) 0.0736(15) Uani d . 1 . .
H H5 0.5960 0.4513 0.4469 0.088 Uiso calc R 1 . .
C C6 0.5202(3) 0.5692(3) 0.43494(18) 0.0558(12) Uani d . 1 . .
H H6 0.5139 0.5841 0.4692 0.067 Uiso calc R 1 . .
C C7 0.4547(3) 0.7550(2) 0.47942(15) 0.0388(9) Uani d . 1 . .
C C8 0.5539(3) 0.7766(3) 0.49112(18) 0.0499(11) Uani d . 1 . .
H H8 0.5999 0.7793 0.4653 0.060 Uiso calc R 1 . .
C C9 0.5836(4) 0.7940(3) 0.5406(2) 0.0663(15) Uani d . 1 . .
H H9 0.6492 0.8105 0.5477 0.080 Uiso calc R 1 . .
C C10 0.5184(4) 0.7875(3) 0.5799(2) 0.0691(15) Uani d . 1 . .
H H10 0.5399 0.7977 0.6134 0.083 Uiso calc R 1 . .
C C11 0.4214(4) 0.7657(3) 0.56900(18) 0.0618(13) Uani d . 1 . .
H H11 0.3762 0.7621 0.5952 0.074 Uiso calc R 1 . .
C C12 0.3901(3) 0.7490(3) 0.51913(16) 0.0464(10) Uani d . 1 . .
H H12 0.3241 0.7334 0.5124 0.056 Uiso calc R 1 . .
C C13 0.4777(3) 0.8240(3) 0.37731(16) 0.0436(10) Uani d . 1 . .
H H13A 0.5145 0.8623 0.4017 0.052 Uiso calc R 1 . .
H H13B 0.5263 0.7920 0.3569 0.052 Uiso calc R 1 . .
C C14 0.4194(2) 0.8901(2) 0.34159(14) 0.0325(9) Uani d . 1 . .
C C15 0.4987(3) 0.9517(3) 0.31621(16) 0.0482(11) Uani d . 1 . .
H H15A 0.4664 0.9974 0.2949 0.072 Uiso calc R 1 . .
H H15B 0.5407 0.9134 0.2959 0.072 Uiso calc R 1 . .
H H15C 0.5381 0.9824 0.3421 0.072 Uiso calc R 1 . .
C C16 0.3684(3) 0.8362(3) 0.29736(15) 0.0440(10) Uani d . 1 . .
H H16A 0.4160 0.7916 0.2848 0.053 Uiso calc R 1 . .
H H16B 0.3551 0.8803 0.2700 0.053 Uiso calc R 1 . .
C C17 0.2630(3) 0.6659(3) 0.27227(15) 0.0376(9) Uani d . 1 . .
C C18 0.2852(3) 0.6658(3) 0.22080(16) 0.0487(11) Uani d . 1 . .
H H18 0.2976 0.7217 0.2042 0.058 Uiso calc R 1 . .
C C19 0.2888(3) 0.5840(4) 0.19470(18) 0.0608(13) Uani d . 1 . .
H H19 0.3024 0.5847 0.1601 0.073 Uiso calc R 1 . .
C C20 0.2729(3) 0.5008(3) 0.2185(2) 0.0582(13) Uani d . 1 . .
H H20 0.2751 0.4455 0.2001 0.070 Uiso calc R 1 . .
C C21 0.2537(3) 0.4988(3) 0.2695(2) 0.0587(13) Uani d . 1 . .
H H21 0.2443 0.4423 0.2860 0.070 Uiso calc R 1 . .
C C22 0.2483(3) 0.5820(3) 0.29635(17) 0.0496(11) Uani d . 1 . .
H H22 0.2347 0.5810 0.3309 0.060 Uiso calc R 1 . .
C C23 0.1601(3) 0.8362(3) 0.26973(14) 0.0379(9) Uani d . 1 . .
C C24 0.0716(3) 0.7921(3) 0.25629(15) 0.0472(11) Uani d . 1 . .
H H24 0.0624 0.7298 0.2648 0.057 Uiso calc R 1 . .
C C25 -0.0038(3) 0.8402(4) 0.23009(17) 0.0635(14) Uani d . 1 . .
H H25 -0.0639 0.8112 0.2222 0.076 Uiso calc R 1 . .
C C26 0.0124(4) 0.9319(4) 0.21603(18) 0.0716(16) Uani d . 1 . .
H H26 -0.0373 0.9643 0.1983 0.086 Uiso calc R 1 . .
C C27 0.0991(4) 0.9750(4) 0.22772(19) 0.0705(15) Uani d . 1 . .
H H27 0.1093 1.0362 0.2174 0.085 Uiso calc R 1 . .
C C28 0.1733(3) 0.9280(3) 0.25509(16) 0.0513(11) Uani d . 1 . .
H H28 0.2322 0.9585 0.2636 0.062 Uiso calc R 1 . .
C C29 0.3536(3) 0.9585(3) 0.37104(15) 0.0409(10) Uani d . 1 . .
H H29A 0.3296 1.0048 0.3468 0.049 Uiso calc R 1 . .
H H29B 0.3966 0.9909 0.3953 0.049 Uiso calc R 1 . .
C C30 0.1404(3) 0.9788(3) 0.37651(14) 0.0362(9) Uani d . 1 . .
C C31 0.1473(3) 1.0711(3) 0.36160(17) 0.0522(11) Uani d . 1 . .
H H31 0.2063 1.1036 0.3672 0.063 Uiso calc R 1 . .
C C32 0.0671(4) 1.1148(3) 0.33846(19) 0.0656(14) Uani d . 1 . .
H H32 0.0725 1.1765 0.3280 0.079 Uiso calc R 1 . .
C C33 -0.0198(4) 1.0681(4) 0.33079(18) 0.0623(13) Uani d . 1 . .
H H33 -0.0734 1.0981 0.3149 0.075 Uiso calc R 1 . .
C C34 -0.0292(3) 0.9778(3) 0.34612(16) 0.0515(11) Uani d . 1 . .
H H34 -0.0892 0.9466 0.3411 0.062 Uiso calc R 1 . .
C C35 0.0507(3) 0.9329(3) 0.36909(15) 0.0424(10) Uani d . 1 . .
H H35 0.0443 0.8714 0.3797 0.051 Uiso calc R 1 . .
C C36 0.2550(3) 0.9773(2) 0.46789(15) 0.0389(9) Uani d . 1 . .
C C37 0.1756(3) 1.0240(3) 0.48823(17) 0.0597(13) Uani d . 1 . .
H H37 0.1167 1.0297 0.4693 0.072 Uiso calc R 1 . .
C C38 0.1828(4) 1.0628(4) 0.5367(2) 0.0768(16) Uani d . 1 . .
H H38 0.1291 1.0950 0.5497 0.092 Uiso calc R 1 . .
C C39 0.2678(5) 1.0540(4) 0.56521(19) 0.0737(16) Uani d . 1 . .
H H39 0.2722 1.0800 0.5976 0.088 Uiso calc R 1 . .
C C40 0.3463(4) 1.0072(3) 0.54629(19) 0.0656(14) Uani d . 1 . .
H H40 0.4042 1.0005 0.5659 0.079 Uiso calc R 1 . .
C C41 0.3402(3) 0.9696(3) 0.49786(17) 0.0512(11) Uani d . 1 . .
H H41 0.3948 0.9383 0.4852 0.061 Uiso calc R 1 . .
C C42 0.1589(3) 0.5405(2) 0.42803(14) 0.0347(9) Uani d . 1 . .
C C43 0.2571(3) 0.5113(3) 0.43182(19) 0.0577(13) Uani d . 1 . .
H H43 0.3061 0.5539 0.4414 0.069 Uiso calc R 1 . .
C C44 0.2832(4) 0.4211(3) 0.4217(2) 0.0725(16) Uani d . 1 . .
H H44 0.3493 0.4028 0.4245 0.087 Uiso calc R 1 . .
C C45 0.2116(4) 0.3578(3) 0.40737(19) 0.0639(13) Uani d . 1 . .
H H45 0.2291 0.2968 0.3997 0.077 Uiso calc R 1 . .
C C46 0.1148(4) 0.3845(3) 0.40442(18) 0.0575(12) Uani d . 1 . .
H H46 0.0662 0.3410 0.3957 0.069 Uiso calc R 1 . .
C C47 0.0879(3) 0.4755(3) 0.41422(16) 0.0455(10) Uani d . 1 . .
H H47 0.0215 0.4929 0.4115 0.055 Uiso calc R 1 . .
C C48 0.1349(3) 0.6788(3) 0.50546(15) 0.0387(10) Uani d . 1 . .
C C49 0.1545(3) 0.6084(3) 0.53999(16) 0.0501(11) Uani d . 1 . .
H H49 0.1645 0.5479 0.5285 0.060 Uiso calc R 1 . .
C C50 0.1593(3) 0.6276(4) 0.59191(18) 0.0688(15) Uani d . 1 . .
H H50 0.1718 0.5795 0.6149 0.083 Uiso calc R 1 . .
C C51 0.1462(4) 0.7142(5) 0.6093(2) 0.0836(19) Uani d . 1 . .
H H51 0.1499 0.7258 0.6442 0.100 Uiso calc R 1 . .
C C52 0.1273(4) 0.7863(4) 0.5757(2) 0.0791(17) Uani d . 1 . .
H H52 0.1181 0.8465 0.5878 0.095 Uiso calc R 1 . .
C C53 0.1219(3) 0.7687(3) 0.52404(18) 0.0581(12) Uani d . 1 . .
H H53 0.1096 0.8174 0.5014 0.070 Uiso calc R 1 . .
C C54 -0.0001(3) 0.6724(3) 0.41974(16) 0.0397(10) Uani d . 1 . .
C C55 -0.0735(3) 0.6595(3) 0.45486(18) 0.0572(12) Uani d . 1 . .
H H55 -0.0565 0.6485 0.4889 0.069 Uiso calc R 1 . .
C C56 -0.1728(4) 0.6631(4) 0.4393(2) 0.0783(16) Uani d . 1 . .
H H56 -0.2220 0.6532 0.4630 0.094 Uiso calc R 1 . .
C C57 -0.1987(4) 0.6811(3) 0.3895(3) 0.0739(16) Uani d . 1 . .
H H57 -0.2653 0.6836 0.3795 0.089 Uiso calc R 1 . .
C C58 -0.1262(4) 0.6953(3) 0.3544(2) 0.0700(14) Uani d . 1 . .
H H58 -0.1432 0.7081 0.3206 0.084 Uiso calc R 1 . .
C C59 -0.0277(3) 0.6904(3) 0.36998(18) 0.0561(12) Uani d . 1 . .
H H59 0.0214 0.6995 0.3461 0.067 Uiso calc R 1 . .
B B1 0.3312(7) 0.2119(6) 0.2671(3) 0.080(2) Uani d . 1 . .
F F1 0.299(2) 0.128(2) 0.2471(10) 0.143(9) Uani d P 0.476(17) A 1
F F2 0.3933(14) 0.2505(10) 0.2382(7) 0.152(7) Uani d P 0.476(17) A 1
F F3 0.2403(7) 0.2555(7) 0.2643(6) 0.120(5) Uani d P 0.476(17) A 1
F F4 0.3505(12) 0.1988(13) 0.3157(5) 0.160(8) Uani d P 0.476(17) A 1
F F1' 0.326(2) 0.1207(16) 0.2673(9) 0.135(9) Uani d P 0.524(17) A 2
F F2' 0.4334(11) 0.2230(11) 0.2776(7) 0.196(7) Uani d P 0.524(17) A 2
F F3' 0.3244(12) 0.2558(9) 0.2234(5) 0.140(6) Uani d P 0.524(17) A 2
F F4' 0.2890(13) 0.2538(8) 0.3048(6) 0.164(8) Uani d P 0.524(17) A 2

loop_
_atom_site_aniso_label
_atom_site_aniso_U_11
_atom_site_aniso_U_22
_atom_site_aniso_U_33
_atom_site_aniso_U_12
_atom_site_aniso_U_13
_atom_site_aniso_U_23
Cu1 0.0327(3) 0.0303(3) 0.0293(2) -0.00246(19) -0.00001(17) 0.0021(2)
P1 0.0303(5) 0.0334(5) 0.0378(6) 0.0010(4) -0.0031(4) 0.0056(4)
P2 0.0333(6) 0.0401(6) 0.0271(5) -0.0041(4) -0.0015(4) 0.0001(4)
P3 0.0351(6) 0.0281(5) 0.0342(6) -0.0019(4) 0.0021(4) 0.0008(4)
P4 0.0363(6) 0.0314(5) 0.0339(6) -0.0049(4) 0.0025(4) 0.0015(4)
C1 0.030(2) 0.041(2) 0.049(3) 0.0023(17) -0.0009(18) 0.000(2)
C2 0.085(4) 0.065(3) 0.050(3) 0.033(3) -0.009(3) -0.002(3)
C3 0.114(5) 0.087(4) 0.057(4) 0.046(4) -0.001(3) -0.015(3)
C4 0.099(4) 0.065(4) 0.083(5) 0.043(3) 0.015(3) -0.003(3)
C5 0.088(4) 0.059(3) 0.074(4) 0.032(3) 0.005(3) 0.021(3)
C6 0.068(3) 0.044(3) 0.055(3) 0.010(2) 0.005(2) 0.008(2)
C7 0.042(2) 0.030(2) 0.044(2) -0.0005(18) -0.0092(18) 0.0071(18)
C8 0.043(3) 0.050(3) 0.056(3) -0.004(2) -0.010(2) 0.009(2)
C9 0.071(4) 0.051(3) 0.075(4) -0.009(2) -0.041(3) 0.011(3)
C10 0.106(5) 0.051(3) 0.049(3) -0.004(3) -0.029(3) 0.000(2)
C11 0.085(4) 0.056(3) 0.044(3) -0.003(3) 0.000(3) 0.001(2)
C12 0.051(3) 0.040(2) 0.049(3) -0.0064(19) -0.002(2) 0.004(2)
C13 0.035(2) 0.050(3) 0.046(3) -0.0034(18) 0.0001(18) 0.012(2)
C14 0.027(2) 0.035(2) 0.035(2) -0.0089(16) 0.0017(16) 0.0066(17)
C15 0.039(2) 0.059(3) 0.047(3) -0.015(2) 0.0043(19) 0.011(2)
C16 0.037(2) 0.061(3) 0.035(2) -0.011(2) 0.0022(17) 0.005(2)
C17 0.031(2) 0.045(2) 0.037(2) -0.0004(17) 0.0005(17) -0.0076(19)
C18 0.058(3) 0.050(3) 0.038(3) 0.013(2) 0.004(2) -0.003(2)
C19 0.061(3) 0.079(4) 0.041(3) 0.023(3) -0.001(2) -0.013(3)
C20 0.040(3) 0.062(3) 0.072(4) 0.013(2) -0.002(2) -0.028(3)
C21 0.057(3) 0.043(3) 0.077(4) -0.007(2) 0.007(3) -0.003(3)
C22 0.058(3) 0.049(3) 0.042(3) -0.004(2) 0.007(2) -0.002(2)
C23 0.041(2) 0.049(2) 0.024(2) 0.0014(19) 0.0006(16) -0.0043(18)
C24 0.046(3) 0.058(3) 0.037(3) 0.008(2) 0.000(2) -0.014(2)
C25 0.050(3) 0.092(4) 0.048(3) 0.018(3) -0.014(2) -0.027(3)
C26 0.082(4) 0.087(4) 0.044(3) 0.043(3) -0.013(3) -0.004(3)
C27 0.091(4) 0.071(4) 0.050(3) 0.024(3) 0.006(3) 0.010(3)
C28 0.062(3) 0.052(3) 0.041(3) 0.006(2) 0.001(2) 0.005(2)
C29 0.041(2) 0.037(2) 0.045(3) -0.0085(18) 0.0060(18) 0.0058(19)
C30 0.041(2) 0.034(2) 0.034(2) 0.0019(18) 0.0012(17) -0.0016(17)
C31 0.054(3) 0.039(2) 0.064(3) 0.004(2) -0.004(2) -0.001(2)
C32 0.077(4) 0.042(3) 0.078(4) 0.020(3) -0.003(3) 0.010(2)
C33 0.056(3) 0.071(4) 0.060(3) 0.027(3) -0.002(2) 0.001(3)
C34 0.037(3) 0.070(3) 0.048(3) 0.009(2) 0.003(2) -0.004(2)
C35 0.046(3) 0.041(2) 0.041(3) 0.0019(19) 0.0066(19) -0.0001(19)
C36 0.049(3) 0.028(2) 0.039(2) -0.0092(18) 0.0011(19) 0.0021(17)
C37 0.060(3) 0.075(3) 0.044(3) 0.000(2) 0.008(2) -0.010(2)
C38 0.085(4) 0.092(4) 0.054(4) -0.001(3) 0.020(3) -0.018(3)
C39 0.120(5) 0.061(3) 0.041(3) -0.024(3) -0.001(3) -0.009(3)
C40 0.090(4) 0.047(3) 0.058(3) -0.013(3) -0.027(3) 0.001(2)
C41 0.062(3) 0.035(2) 0.056(3) -0.007(2) -0.009(2) -0.003(2)
C42 0.037(2) 0.037(2) 0.031(2) -0.0050(17) 0.0021(16) 0.0057(17)
C43 0.045(3) 0.039(3) 0.090(4) -0.004(2) -0.004(2) 0.011(2)
C44 0.050(3) 0.053(3) 0.115(5) 0.011(2) 0.007(3) 0.012(3)
C45 0.081(4) 0.040(3) 0.071(4) 0.012(3) -0.003(3) -0.002(2)
C46 0.067(3) 0.038(3) 0.067(3) -0.004(2) -0.013(2) -0.008(2)
C47 0.042(3) 0.040(2) 0.054(3) -0.0003(19) -0.004(2) -0.001(2)
C48 0.034(2) 0.045(2) 0.038(2) -0.0110(18) 0.0053(17) -0.0031(19)
C49 0.047(3) 0.065(3) 0.039(3) -0.012(2) -0.0017(19) 0.008(2)
C50 0.055(3) 0.116(5) 0.035(3) -0.018(3) -0.005(2) 0.013(3)
C51 0.069(4) 0.141(6) 0.041(3) -0.041(4) 0.007(3) -0.024(4)
C52 0.086(4) 0.090(4) 0.063(4) -0.024(3) 0.025(3) -0.037(3)
C53 0.070(3) 0.052(3) 0.053(3) -0.011(2) 0.014(2) -0.004(2)
C54 0.039(2) 0.034(2) 0.046(3) -0.0029(17) -0.0001(19) -0.0031(19)
C55 0.044(3) 0.070(3) 0.057(3) 0.006(2) 0.007(2) 0.006(2)
C56 0.042(3) 0.094(4) 0.099(5) 0.004(3) 0.012(3) 0.008(4)
C57 0.044(3) 0.070(4) 0.107(5) 0.009(2) -0.019(3) -0.004(3)
C58 0.063(4) 0.079(4) 0.067(4) -0.001(3) -0.028(3) 0.000(3)
C59 0.052(3) 0.067(3) 0.049(3) -0.009(2) -0.005(2) 0.001(2)
B1 0.099(7) 0.076(5) 0.066(5) -0.006(5) -0.007(5) 0.004(4)
F1 0.178(14) 0.120(17) 0.131(17) -0.055(12) -0.007(11) -0.015(12)
F2 0.137(14) 0.164(11) 0.157(19) -0.049(12) 0.063(12) 0.030(12)
F3 0.092(7) 0.122(7) 0.146(13) 0.041(5) -0.023(7) 0.006(7)
F4 0.152(13) 0.211(17) 0.114(11) -0.023(10) -0.060(9) 0.032(10)
F1' 0.192(19) 0.076(9) 0.141(19) 0.017(11) 0.048(14) 0.028(11)
F2' 0.151(12) 0.254(15) 0.182(15) -0.042(9) -0.029(11) 0.041(12)
F3' 0.164(15) 0.127(7) 0.127(9) -0.027(9) -0.035(11) 0.040(6)
F4' 0.208(18) 0.145(10) 0.141(14) 0.025(9) 0.063(14) -0.041(10)

loop_
_atom_type_symbol
_atom_type_description
_atom_type_scat_dispersion_real
_atom_type_scat_dispersion_imag
_atom_type_scat_source
C C 0.0033 0.0016 'International Tables Vol C Tables 4.2.6.8 and 6.1.1.4'
H H 0.0000 0.0000 'International Tables Vol C Tables 4.2.6.8 and 6.1.1.4'
B B 0.0013 0.0007 'International Tables Vol C Tables 4.2.6.8 and 6.1.1.4'
F F 0.0171 0.0103 'International Tables Vol C Tables 4.2.6.8 and 6.1.1.4'
P P 0.1023 0.0942 'International Tables Vol C Tables 4.2.6.8 and 6.1.1.4'
Cu Cu 0.3201 1.2651 'International Tables Vol C Tables 4.2.6.8 and 6.1.1.4'

loop_
_geom_angle_atom_site_label_1
_geom_angle_atom_site_label_2
_geom_angle_atom_site_label_3
_geom_angle_site_symmetry_1
_geom_angle_site_symmetry_3
_geom_angle
_geom_angle_publ_flag
P4 Cu1 P3 . . 122.79(4) y
P4 Cu1 P2 . . 124.27(4) y
P3 Cu1 P2 . . 91.17(4) y
P4 Cu1 P1 . . 117.67(4) y
P3 Cu1 P1 . . 96.58(4) y
P2 Cu1 P1 . . 97.65(4) y
C7 P1 C1 . . 101.56(18) ?
C7 P1 C13 . . 103.00(18) ?
C1 P1 C13 . . 101.86(18) ?
C7 P1 Cu1 . . 116.88(13) ?
C1 P1 Cu1 . . 124.63(13) ?
C13 P1 Cu1 . . 106.09(12) ?
C17 P2 C23 . . 100.77(17) ?
C17 P2 C16 . . 104.58(18) ?
C23 P2 C16 . . 103.28(18) ?
C17 P2 Cu1 . . 116.87(13) ?
C23 P2 Cu1 . . 123.33(12) ?
C16 P2 Cu1 . . 105.93(13) ?
C30 P3 C36 . . 101.10(18) ?
C30 P3 C29 . . 103.67(18) ?
C36 P3 C29 . . 103.94(18) ?
C30 P3 Cu1 . . 115.43(13) ?
C36 P3 Cu1 . . 124.83(12) ?
C29 P3 Cu1 . . 105.61(12) ?
C42 P4 C48 . . 103.82(17) ?
C42 P4 C54 . . 103.55(17) ?
C48 P4 C54 . . 103.19(18) ?
C42 P4 Cu1 . . 112.70(12) ?
C48 P4 Cu1 . . 112.73(12) ?
C54 P4 Cu1 . . 119.24(13) ?
C2 C1 C6 . . 117.8(4) ?
C2 C1 P1 . . 120.1(3) ?
C6 C1 P1 . . 122.1(3) ?
C1 C2 C3 . . 121.2(5) ?
C1 C2 H2 . . 119.4 ?
C3 C2 H2 . . 119.4 ?
C4 C3 C2 . . 120.1(5) ?
C4 C3 H3 . . 119.9 ?
C2 C3 H3 . . 119.9 ?
C5 C4 C3 . . 119.4(5) ?
C5 C4 H4 . . 120.3 ?
C3 C4 H4 . . 120.3 ?
C4 C5 C6 . . 120.9(5) ?
C4 C5 H5 . . 119.5 ?
C6 C5 H5 . . 119.5 ?
C5 C6 C1 . . 120.5(5) ?
C5 C6 H6 . . 119.7 ?
C1 C6 H6 . . 119.7 ?
C12 C7 C8 . . 117.7(4) ?
C12 C7 P1 . . 120.4(3) ?
C8 C7 P1 . . 121.8(3) ?
C9 C8 C7 . . 120.2(4) ?
C9 C8 H8 . . 119.9 ?
C7 C8 H8 . . 119.9 ?
C10 C9 C8 . . 121.4(5) ?
C10 C9 H9 . . 119.3 ?
C8 C9 H9 . . 119.3 ?
C11 C10 C9 . . 118.9(5) ?
C11 C10 H10 . . 120.5 ?
C9 C10 H10 . . 120.5 ?
C10 C11 C12 . . 120.3(5) ?
C10 C11 H11 . . 119.8 ?
C12 C11 H11 . . 119.8 ?
C7 C12 C11 . . 121.4(4) ?
C7 C12 H12 . . 119.3 ?
C11 C12 H12 . . 119.3 ?
C14 C13 P1 . . 120.0(3) ?
C14 C13 H13A . . 107.3 ?
P1 C13 H13A . . 107.3 ?
C14 C13 H13B . . 107.3 ?
P1 C13 H13B . . 107.3 ?
H13A C13 H13B . . 106.9 ?
C13 C14 C29 . . 112.3(3) ?
C13 C14 C16 . . 111.2(3) ?
C29 C14 C16 . . 116.4(3) ?
C13 C14 C15 . . 105.5(3) ?
C29 C14 C15 . . 105.2(3) ?
C16 C14 C15 . . 105.2(3) ?
C14 C15 H15A . . 109.5 ?
C14 C15 H15B . . 109.5 ?
H15A C15 H15B . . 109.5 ?
C14 C15 H15C . . 109.5 ?
H15A C15 H15C . . 109.5 ?
H15B C15 H15C . . 109.5 ?
C14 C16 P2 . . 119.4(3) ?
C14 C16 H16A . . 107.5 ?
P2 C16 H16A . . 107.5 ?
C14 C16 H16B . . 107.5 ?
P2 C16 H16B . . 107.5 ?
H16A C16 H16B . . 107.0 ?
C22 C17 C18 . . 118.8(4) ?
C22 C17 P2 . . 118.9(3) ?
C18 C17 P2 . . 122.3(3) ?
C19 C18 C17 . . 120.0(4) ?
C19 C18 H18 . . 120.0 ?
C17 C18 H18 . . 120.0 ?
C18 C19 C20 . . 121.0(4) ?
C18 C19 H19 . . 119.5 ?
C20 C19 H19 . . 119.5 ?
C21 C20 C19 . . 120.0(4) ?
C21 C20 H20 . . 120.0 ?
C19 C20 H20 . . 120.0 ?
C20 C21 C22 . . 119.5(4) ?
C20 C21 H21 . . 120.3 ?
C22 C21 H21 . . 120.3 ?
C17 C22 C21 . . 120.6(4) ?
C17 C22 H22 . . 119.7 ?
C21 C22 H22 . . 119.7 ?
C28 C23 C24 . . 118.6(4) ?
C28 C23 P2 . . 122.6(3) ?
C24 C23 P2 . . 118.7(3) ?
C23 C24 C25 . . 120.6(4) ?
C23 C24 H24 . . 119.7 ?
C25 C24 H24 . . 119.7 ?
C26 C25 C24 . . 119.0(5) ?
C26 C25 H25 . . 120.5 ?
C24 C25 H25 . . 120.5 ?
C27 C26 C25 . . 121.0(5) ?
C27 C26 H26 . . 119.5 ?
C25 C26 H26 . . 119.5 ?
C26 C27 C28 . . 120.1(5) ?
C26 C27 H27 . . 119.9 ?
C28 C27 H27 . . 119.9 ?
C23 C28 C27 . . 120.6(5) ?
C23 C28 H28 . . 119.7 ?
C27 C28 H28 . . 119.7 ?
C14 C29 P3 . . 121.1(2) ?
C14 C29 H29A . . 107.0 ?
P3 C29 H29A . . 107.0 ?
C14 C29 H29B . . 107.0 ?
P3 C29 H29B . . 107.0 ?
H29A C29 H29B . . 106.8 ?
C31 C30 C35 . . 118.6(4) ?
C31 C30 P3 . . 122.2(3) ?
C35 C30 P3 . . 119.2(3) ?
C32 C31 C30 . . 120.2(4) ?
C32 C31 H31 . . 119.9 ?
C30 C31 H31 . . 119.9 ?
C33 C32 C31 . . 120.3(4) ?
C33 C32 H32 . . 119.9 ?
C31 C32 H32 . . 119.9 ?
C32 C33 C34 . . 120.6(4) ?
C32 C33 H33 . . 119.7 ?
C34 C33 H33 . . 119.7 ?
C33 C34 C35 . . 119.7(4) ?
C33 C34 H34 . . 120.1 ?
C35 C34 H34 . . 120.1 ?
C34 C35 C30 . . 120.5(4) ?
C34 C35 H35 . . 119.7 ?
C30 C35 H35 . . 119.7 ?
C41 C36 C37 . . 117.4(4) ?
C41 C36 P3 . . 120.7(3) ?
C37 C36 P3 . . 121.6(3) ?
C36 C37 C38 . . 120.7(5) ?
C36 C37 H37 . . 119.7 ?
C38 C37 H37 . . 119.7 ?
C39 C38 C37 . . 120.5(5) ?
C39 C38 H38 . . 119.8 ?
C37 C38 H38 . . 119.8 ?
C40 C39 C38 . . 119.9(5) ?
C40 C39 H39 . . 120.1 ?
C38 C39 H39 . . 120.1 ?
C39 C40 C41 . . 120.0(5) ?
C39 C40 H40 . . 120.0 ?
C41 C40 H40 . . 120.0 ?
C36 C41 C40 . . 121.6(4) ?
C36 C41 H41 . . 119.2 ?
C40 C41 H41 . . 119.2 ?
C47 C42 C43 . . 117.9(4) ?
C47 C42 P4 . . 123.5(3) ?
C43 C42 P4 . . 118.5(3) ?
C44 C43 C42 . . 121.3(4) ?
C44 C43 H43 . . 119.3 ?
C42 C43 H43 . . 119.3 ?
C43 C44 C45 . . 119.8(4) ?
C43 C44 H44 . . 120.1 ?
C45 C44 H44 . . 120.1 ?
C46 C45 C44 . . 119.8(4) ?
C46 C45 H45 . . 120.1 ?
C44 C45 H45 . . 120.1 ?
C45 C46 C47 . . 120.8(4) ?
C45 C46 H46 . . 119.6 ?
C47 C46 H46 . . 119.6 ?
C42 C47 C46 . . 120.4(4) ?
C42 C47 H47 . . 119.8 ?
C46 C47 H47 . . 119.8 ?
C49 C48 C53 . . 118.2(4) ?
C49 C48 P4 . . 124.3(3) ?
C53 C48 P4 . . 117.3(3) ?
C48 C49 C50 . . 120.2(5) ?
C48 C49 H49 . . 119.9 ?
C50 C49 H49 . . 119.9 ?
C51 C50 C49 . . 121.1(5) ?
C51 C50 H50 . . 119.5 ?
C49 C50 H50 . . 119.5 ?
C50 C51 C52 . . 120.1(5) ?
C50 C51 H51 . . 119.9 ?
C52 C51 H51 . . 119.9 ?
C53 C52 C51 . . 119.8(5) ?
C53 C52 H52 . . 120.1 ?
C51 C52 H52 . . 120.1 ?
C52 C53 C48 . . 120.6(5) ?
C52 C53 H53 . . 119.7 ?
C48 C53 H53 . . 119.7 ?
C59 C54 C55 . . 118.6(4) ?
C59 C54 P4 . . 118.8(3) ?
C55 C54 P4 . . 122.6(3) ?
C54 C55 C56 . . 119.9(5) ?
C54 C55 H55 . . 120.0 ?
C56 C55 H55 . . 120.0 ?
C57 C56 C55 . . 120.6(5) ?
C57 C56 H56 . . 119.7 ?
C55 C56 H56 . . 119.7 ?
C56 C57 C58 . . 119.9(5) ?
C56 C57 H57 . . 120.0 ?
C58 C57 H57 . . 120.0 ?
C57 C58 C59 . . 119.2(5) ?
C57 C58 H58 . . 120.4 ?
C59 C58 H58 . . 120.4 ?
C54 C59 C58 . . 121.8(4) ?
C54 C59 H59 . . 119.1 ?
C58 C59 H59 . . 119.1 ?
F2 B1 F4 . . 121.8(14) ?
F2 B1 F3 . . 111.5(12) ?
F4 B1 F3 . . 105.9(12) ?
F2 B1 F1 . . 110.9(17) ?
F4 B1 F1 . . 107.4(13) ?
F3 B1 F1 . . 96.3(15) ?
F4' B1 F1' . . 115.8(14) ?
F4' B1 F3' . . 114.9(12) ?
F1' B1 F3' . . 118.7(13) ?
F4' B1 F2' . . 104.0(12) ?
F1' B1 F2' . . 99.5(15) ?
F3' B1 F2' . . 99.5(11) ?

loop_
_geom_bond_atom_site_label_1
_geom_bond_atom_site_label_2
_geom_bond_site_symmetry_2
_geom_bond_distance
_geom_bond_publ_flag
Cu1 P4 . 2.2852(11) y
Cu1 P3 . 2.2983(12) y
Cu1 P2 . 2.3177(12) y
Cu1 P1 . 2.3314(12) y
P1 C7 . 1.826(4) ?
P1 C1 . 1.843(4) ?
P1 C13 . 1.855(4) ?
P2 C17 . 1.818(4) ?
P2 C23 . 1.831(4) ?
P2 C16 . 1.843(4) ?
P3 C30 . 1.821(4) ?
P3 C36 . 1.833(4) ?
P3 C29 . 1.859(3) ?
P4 C42 . 1.817(4) ?
P4 C48 . 1.822(4) ?
P4 C54 . 1.828(4) ?
C1 C2 . 1.367(6) ?
C1 C6 . 1.387(6) ?
C2 C3 . 1.374(6) ?
C2 H2 . 0.9300 ?
C3 C4 . 1.363(7) ?
C3 H3 . 0.9300 ?
C4 C5 . 1.356(7) ?
C4 H4 . 0.9300 ?
C5 C6 . 1.367(6) ?
C5 H5 . 0.9300 ?
C6 H6 . 0.9300 ?
C7 C12 . 1.376(5) ?
C7 C8 . 1.399(5) ?
C8 C9 . 1.373(6) ?
C8 H8 . 0.9300 ?
C9 C10 . 1.372(7) ?
C9 H9 . 0.9300 ?
C10 C11 . 1.368(7) ?
C10 H10 . 0.9300 ?
C11 C12 . 1.386(6) ?
C11 H11 . 0.9300 ?
C12 H12 . 0.9300 ?
C13 C14 . 1.537(5) ?
C13 H13A . 0.9700 ?
C13 H13B . 0.9700 ?
C14 C29 . 1.542(5) ?
C14 C16 . 1.543(5) ?
C14 C15 . 1.549(5) ?
C15 H15A . 0.9600 ?
C15 H15B . 0.9600 ?
C15 H15C . 0.9600 ?
C16 H16A . 0.9700 ?
C16 H16B . 0.9700 ?
C17 C22 . 1.376(5) ?
C17 C18 . 1.390(5) ?
C18 C19 . 1.362(6) ?
C18 H18 . 0.9300 ?
C19 C20 . 1.368(6) ?
C19 H19 . 0.9300 ?
C20 C21 . 1.367(6) ?
C20 H20 . 0.9300 ?
C21 C22 . 1.390(6) ?
C21 H21 . 0.9300 ?
C22 H22 . 0.9300 ?
C23 C28 . 1.385(5) ?
C23 C24 . 1.389(5) ?
C24 C25 . 1.396(6) ?
C24 H24 . 0.9300 ?
C25 C26 . 1.386(7) ?
C25 H25 . 0.9300 ?
C26 C27 . 1.351(7) ?
C26 H26 . 0.9300 ?
C27 C28 . 1.391(6) ?
C27 H27 . 0.9300 ?
C28 H28 . 0.9300 ?
C29 H29A . 0.9700 ?
C29 H29B . 0.9700 ?
C30 C31 . 1.386(5) ?
C30 C35 . 1.386(5) ?
C31 C32 . 1.378(6) ?
C31 H31 . 0.9300 ?
C32 C33 . 1.360(6) ?
C32 H32 . 0.9300 ?
C33 C34 . 1.364(6) ?
C33 H33 . 0.9300 ?
C34 C35 . 1.381(5) ?
C34 H34 . 0.9300 ?
C35 H35 . 0.9300 ?
C36 C41 . 1.380(5) ?
C36 C37 . 1.381(5) ?
C37 C38 . 1.389(6) ?
C37 H37 . 0.9300 ?
C38 C39 . 1.359(7) ?
C38 H38 . 0.9300 ?
C39 C40 . 1.356(7) ?
C39 H39 . 0.9300 ?
C40 C41 . 1.382(6) ?
C40 H40 . 0.9300 ?
C41 H41 . 0.9300 ?
C42 C47 . 1.379(5) ?
C42 C43 . 1.388(5) ?
C43 C44 . 1.371(6) ?
C43 H43 . 0.9300 ?
C44 C45 . 1.371(6) ?
C44 H44 . 0.9300 ?
C45 C46 . 1.358(6) ?
C45 H45 . 0.9300 ?
C46 C47 . 1.381(5) ?
C46 H46 . 0.9300 ?
C47 H47 . 0.9300 ?
C48 C49 . 1.378(5) ?
C48 C53 . 1.393(5) ?
C49 C50 . 1.390(6) ?
C49 H49 . 0.9300 ?
C50 C51 . 1.337(7) ?
C50 H50 . 0.9300 ?
C51 C52 . 1.380(8) ?
C51 H51 . 0.9300 ?
C52 C53 . 1.378(7) ?
C52 H52 . 0.9300 ?
C53 H53 . 0.9300 ?
C54 C59 . 1.373(6) ?
C54 C55 . 1.380(5) ?
C55 C56 . 1.390(6) ?
C55 H55 . 0.9300 ?
C56 C57 . 1.370(7) ?
C56 H56 . 0.9300 ?
C57 C58 . 1.374(7) ?
C57 H57 . 0.9300 ?
C58 C59 . 1.381(6) ?
C58 H58 . 0.9300 ?
C59 H59 . 0.9300 ?
B1 F1 . 1.38(3) ?
B1 F2 . 1.271(14) ?
B1 F3 . 1.375(12) ?
B1 F4 . 1.309(14) ?
B1 F1' . 1.31(2) ?
B1 F2' . 1.407(14) ?
B1 F3' . 1.312(14) ?
B1 F4' . 1.299(12) ?

loop_
_geom_hbond_atom_site_label_D
_geom_hbond_atom_site_label_H
_geom_hbond_atom_site_label_A
_geom_hbond_site_symmetry_A
_geom_hbond_distance_DH
_geom_hbond_distance_HA
_geom_hbond_distance_DA
_geom_hbond_angle_DHA
_geom_hbond_publ_flag
C10 H10 F4 3_666 0.93 2.35 3.229(12) 158.0 no

loop_
_geom_torsion_atom_site_label_1
_geom_torsion_atom_site_label_2
_geom_torsion_atom_site_label_3
_geom_torsion_atom_site_label_4
_geom_torsion_site_symmetry_1
_geom_torsion_site_symmetry_2
_geom_torsion_site_symmetry_3
_geom_torsion_site_symmetry_4
_geom_torsion
_geom_torsion_publ_flag
P4 Cu1 P1 C7 . . . . -64.02(14) ?
P3 Cu1 P1 C7 . . . . 68.51(13) ?
P2 Cu1 P1 C7 . . . . 160.59(13) ?
P4 Cu1 P1 C1 . . . . 64.53(17) ?
P3 Cu1 P1 C1 . . . . -162.94(17) ?
P2 Cu1 P1 C1 . . . . -70.87(17) ?
P4 Cu1 P1 C13 . . . . -178.14(15) ?
P3 Cu1 P1 C13 . . . . -45.61(15) ?
P2 Cu1 P1 C13 . . . . 46.47(15) ?
P4 Cu1 P2 C17 . . . . -52.27(14) ?
P3 Cu1 P2 C17 . . . . 175.71(13) ?
P1 Cu1 P2 C17 . . . . 78.91(13) ?
P4 Cu1 P2 C23 . . . . 73.46(16) ?
P3 Cu1 P2 C23 . . . . -58.56(16) ?
P1 Cu1 P2 C23 . . . . -155.35(16) ?
P4 Cu1 P2 C16 . . . . -168.27(14) ?
P3 Cu1 P2 C16 . . . . 59.71(15) ?
P1 Cu1 P2 C16 . . . . -37.08(15) ?
P4 Cu1 P3 C30 . . . . -71.03(14) ?
P2 Cu1 P3 C30 . . . . 62.05(14) ?
P1 Cu1 P3 C30 . . . . 159.89(14) ?
P4 Cu1 P3 C36 . . . . 55.16(17) ?
P2 Cu1 P3 C36 . . . . -171.75(16) ?
P1 Cu1 P3 C36 . . . . -73.91(16) ?
P4 Cu1 P3 C29 . . . . 175.10(14) ?
P2 Cu1 P3 C29 . . . . -51.81(14) ?
P1 Cu1 P3 C29 . . . . 46.02(14) ?
P3 Cu1 P4 C42 . . . . -172.36(14) ?
P2 Cu1 P4 C42 . . . . 69.71(14) ?
P1 Cu1 P4 C42 . . . . -52.92(14) ?
P3 Cu1 P4 C48 . . . . -55.23(15) ?
P2 Cu1 P4 C48 . . . . -173.16(14) ?
P1 Cu1 P4 C48 . . . . 64.21(15) ?
P3 Cu1 P4 C54 . . . . 65.96(15) ?
P2 Cu1 P4 C54 . . . . -51.97(15) ?
P1 Cu1 P4 C54 . . . . -174.60(14) ?
C7 P1 C1 C2 . . . . -160.4(4) ?
C13 P1 C1 C2 . . . . -54.3(4) ?
Cu1 P1 C1 C2 . . . . 65.0(4) ?
C7 P1 C1 C6 . . . . 20.1(4) ?
C13 P1 C1 C6 . . . . 126.2(3) ?
Cu1 P1 C1 C6 . . . . -114.5(3) ?
C6 C1 C2 C3 . . . . 0.5(7) ?
P1 C1 C2 C3 . . . . -179.0(4) ?
C1 C2 C3 C4 . . . . 0.3(9) ?
C2 C3 C4 C5 . . . . -1.0(10) ?
C3 C4 C5 C6 . . . . 0.8(9) ?
C4 C5 C6 C1 . . . . 0.0(8) ?
C2 C1 C6 C5 . . . . -0.7(7) ?
P1 C1 C6 C5 . . . . 178.9(4) ?
C1 P1 C7 C12 . . . . -114.6(3) ?
C13 P1 C7 C12 . . . . 140.2(3) ?
Cu1 P1 C7 C12 . . . . 24.3(3) ?
C1 P1 C7 C8 . . . . 64.9(3) ?
C13 P1 C7 C8 . . . . -40.4(3) ?
Cu1 P1 C7 C8 . . . . -156.2(3) ?
C12 C7 C8 C9 . . . . -2.0(6) ?
P1 C7 C8 C9 . . . . 178.5(3) ?
C7 C8 C9 C10 . . . . 2.3(7) ?
C8 C9 C10 C11 . . . . -1.8(7) ?
C9 C10 C11 C12 . . . . 1.1(7) ?
C8 C7 C12 C11 . . . . 1.3(6) ?
P1 C7 C12 C11 . . . . -179.2(3) ?
C10 C11 C12 C7 . . . . -0.9(6) ?
C7 P1 C13 C14 . . . . -127.0(3) ?
C1 P1 C13 C14 . . . . 128.0(3) ?
Cu1 P1 C13 C14 . . . . -3.7(3) ?
P1 C13 C14 C29 . . . . 68.2(4) ?
P1 C13 C14 C16 . . . . -64.2(4) ?
P1 C13 C14 C15 . . . . -177.7(3) ?
C13 C14 C16 P2 . . . . 78.9(4) ?
C29 C14 C16 P2 . . . . -51.5(4) ?
C15 C14 C16 P2 . . . . -167.5(3) ?
C17 P2 C16 C14 . . . . -141.1(3) ?
C23 P2 C16 C14 . . . . 113.8(3) ?
Cu1 P2 C16 C14 . . . . -17.1(3) ?
C23 P2 C17 C22 . . . . -125.5(3) ?
C16 P2 C17 C22 . . . . 127.6(3) ?
Cu1 P2 C17 C22 . . . . 10.9(4) ?
C23 P2 C17 C18 . . . . 54.2(3) ?
C16 P2 C17 C18 . . . . -52.7(4) ?
Cu1 P2 C17 C18 . . . . -169.4(3) ?
C22 C17 C18 C19 . . . . 2.2(6) ?
P2 C17 C18 C19 . . . . -177.5(3) ?
C17 C18 C19 C20 . . . . -1.3(7) ?
C18 C19 C20 C21 . . . . -0.5(7) ?
C19 C20 C21 C22 . . . . 1.5(6) ?
C18 C17 C22 C21 . . . . -1.3(6) ?
P2 C17 C22 C21 . . . . 178.4(3) ?
C20 C21 C22 C17 . . . . -0.6(6) ?
C17 P2 C23 C28 . . . . -131.1(3) ?
C16 P2 C23 C28 . . . . -23.2(4) ?
Cu1 P2 C23 C28 . . . . 96.4(3) ?
C17 P2 C23 C24 . . . . 52.1(3) ?
C16 P2 C23 C24 . . . . 160.0(3) ?
Cu1 P2 C23 C24 . . . . -80.4(3) ?
C28 C23 C24 C25 . . . . -2.1(6) ?
P2 C23 C24 C25 . . . . 174.8(3) ?
C23 C24 C25 C26 . . . . 2.3(6) ?
C24 C25 C26 C27 . . . . -0.6(7) ?
C25 C26 C27 C28 . . . . -1.2(8) ?
C24 C23 C28 C27 . . . . 0.3(6) ?
P2 C23 C28 C27 . . . . -176.5(3) ?
C26 C27 C28 C23 . . . . 1.4(7) ?
C13 C14 C29 P3 . . . . -67.7(4) ?
C16 C14 C29 P3 . . . . 62.1(4) ?
C15 C14 C29 P3 . . . . 178.1(3) ?
C30 P3 C29 C14 . . . . -120.1(3) ?
C36 P3 C29 C14 . . . . 134.6(3) ?
Cu1 P3 C29 C14 . . . . 1.7(3) ?
C36 P3 C30 C31 . . . . 68.0(4) ?
C29 P3 C30 C31 . . . . -39.5(4) ?
Cu1 P3 C30 C31 . . . . -154.5(3) ?
C36 P3 C30 C35 . . . . -110.8(3) ?
C29 P3 C30 C35 . . . . 141.7(3) ?
Cu1 P3 C30 C35 . . . . 26.7(3) ?
C35 C30 C31 C32 . . . . -2.0(6) ?
P3 C30 C31 C32 . . . . 179.2(3) ?
C30 C31 C32 C33 . . . . 1.0(7) ?
C31 C32 C33 C34 . . . . 0.4(7) ?
C32 C33 C34 C35 . . . . -0.8(7) ?
C33 C34 C35 C30 . . . . -0.2(6) ?
C31 C30 C35 C34 . . . . 1.6(6) ?
P3 C30 C35 C34 . . . . -179.5(3) ?
C30 P3 C36 C41 . . . . -163.0(3) ?
C29 P3 C36 C41 . . . . -55.8(4) ?
Cu1 P3 C36 C41 . . . . 64.9(4) ?
C30 P3 C36 C37 . . . . 23.6(4) ?
C29 P3 C36 C37 . . . . 130.9(3) ?
Cu1 P3 C36 C37 . . . . -108.5(3) ?
C41 C36 C37 C38 . . . . 1.0(6) ?
P3 C36 C37 C38 . . . . 174.6(4) ?
C36 C37 C38 C39 . . . . -1.0(8) ?
C37 C38 C39 C40 . . . . 0.1(8) ?
C38 C39 C40 C41 . . . . 0.8(7) ?
C37 C36 C41 C40 . . . . -0.1(6) ?
P3 C36 C41 C40 . . . . -173.8(3) ?
C39 C40 C41 C36 . . . . -0.8(7) ?
C48 P4 C42 C47 . . . . 105.0(3) ?
C54 P4 C42 C47 . . . . -2.6(4) ?
Cu1 P4 C42 C47 . . . . -132.8(3) ?
C48 P4 C42 C43 . . . . -80.1(3) ?
C54 P4 C42 C43 . . . . 172.3(3) ?
Cu1 P4 C42 C43 . . . . 42.2(4) ?
C47 C42 C43 C44 . . . . 0.7(7) ?
P4 C42 C43 C44 . . . . -174.5(4) ?
C42 C43 C44 C45 . . . . 0.1(8) ?
C43 C44 C45 C46 . . . . -1.4(8) ?
C44 C45 C46 C47 . . . . 1.9(8) ?
C43 C42 C47 C46 . . . . -0.2(6) ?
P4 C42 C47 C46 . . . . 174.7(3) ?
C45 C46 C47 C42 . . . . -1.1(7) ?
C42 P4 C48 C49 . . . . 0.4(4) ?
C54 P4 C48 C49 . . . . 108.2(3) ?
Cu1 P4 C48 C49 . . . . -121.8(3) ?
C42 P4 C48 C53 . . . . 176.6(3) ?
C54 P4 C48 C53 . . . . -75.6(3) ?
Cu1 P4 C48 C53 . . . . 54.3(3) ?
C53 C48 C49 C50 . . . . 1.1(6) ?
P4 C48 C49 C50 . . . . 177.2(3) ?
C48 C49 C50 C51 . . . . -0.7(7) ?
C49 C50 C51 C52 . . . . 0.2(8) ?
C50 C51 C52 C53 . . . . -0.1(8) ?
C51 C52 C53 C48 . . . . 0.4(7) ?
C49 C48 C53 C52 . . . . -0.9(6) ?
P4 C48 C53 C52 . . . . -177.3(4) ?
C42 P4 C54 C59 . . . . -90.2(3) ?
C48 P4 C54 C59 . . . . 161.8(3) ?
Cu1 P4 C54 C59 . . . . 35.9(4) ?
C42 P4 C54 C55 . . . . 88.1(4) ?
C48 P4 C54 C55 . . . . -19.9(4) ?
Cu1 P4 C54 C55 . . . . -145.7(3) ?
C59 C54 C55 C56 . . . . 1.2(6) ?
P4 C54 C55 C56 . . . . -177.1(4) ?
C54 C55 C56 C57 . . . . -1.2(7) ?
C55 C56 C57 C58 . . . . 0.3(8) ?
C56 C57 C58 C59 . . . . 0.6(8) ?
C55 C54 C59 C58 . . . . -0.4(7) ?
P4 C54 C59 C58 . . . . 178.1(4) ?
C57 C58 C59 C54 . . . . -0.6(7) ?
